data_7223024
loop_
_publ_author_name
'Kanosue, Kenta'
'Ando, Shinji'

_publ_section_title
;
 Fluorescence emissions of imide compounds and end-capped polyimides
 enhanced by intramolecular double hydrogen bonds.
;
_journal_issue 45
_journal_name_full 'Physical chemistry chemical physics : PCCP'
_journal_page_first 30659
_journal_page_last 30669
_journal_paper_doi 10.1039/c5cp05055c
_journal_volume 17
_journal_year 2015
_chemical_formula_moiety 'C14 H15 N O3'
_chemical_formula_sum 'C14 H15 N O3'
_chemical_formula_weight 245.27
_chemical_name_common 3HNHPI
_chemical_name_systematic 3-Hydroxy-N-cyclohexylphthalimide
_space_group_IT_number 36
_symmetry_cell_setting orthorhombic
_symmetry_Int_Tables_number 36
_symmetry_space_group_name_Hall 'C 2c -2'
_symmetry_space_group_name_H-M 'C m c 21'
_atom_sites_solution_hydrogens geom
_atom_sites_solution_primary direct
_atom_sites_solution_secondary difmap
_audit_creation_method SHELXL-97
_audit_update_record
;
2015-08-24 deposited with the CCDC.
2015-10-26 downloaded from the CCDC.
;
_cell_angle_alpha 90.00
_cell_angle_beta 90.00
_cell_angle_gamma 90.00
_cell_formula_units_Z 4
_cell_length_a 6.6923(2)
_cell_length_b 7.5956(2)
_cell_length_c 22.7742(6)
_cell_measurement_reflns_used 6308
_cell_measurement_temperature 173(2)
_cell_measurement_theta_max 68.00
_cell_measurement_theta_min 3.88
_cell_volume 1157.66(6)
_computing_cell_refinement RAPID-AUTO
_computing_data_collection RAPID-AUTO
_computing_data_reduction RAPID-AUTO
_computing_structure_refinement 'SHELXL-97 (Sheldrick, 1997)'
_computing_structure_solution 'SHELXS-97 (Sheldrick, 1990)'
_diffrn_ambient_pressure 101.3
_diffrn_ambient_temperature 173(2)
_diffrn_detector_area_resol_mean 10.0
_diffrn_measured_fraction_theta_full 1.000
_diffrn_measured_fraction_theta_max 1.000
_diffrn_measurement_device_type 'RIGAKU R-AXIS RAPID-II'
_diffrn_measurement_method \w-scan
_diffrn_radiation_monochromator graphite
_diffrn_radiation_probe x-ray
_diffrn_radiation_type CuK\a
_diffrn_radiation_wavelength 1.54186
_diffrn_reflns_av_R_equivalents 0.0639
_diffrn_reflns_av_sigmaI/netI 0.0329
_diffrn_reflns_limit_h_max 8
_diffrn_reflns_limit_h_min -8
_diffrn_reflns_limit_k_max 9
_diffrn_reflns_limit_k_min -9
_diffrn_reflns_limit_l_max 27
_diffrn_reflns_limit_l_min -27
_diffrn_reflns_number 6308
_diffrn_reflns_theta_full 68.00
_diffrn_reflns_theta_max 68.00
_diffrn_reflns_theta_min 3.88
_diffrn_source 'fine-focus rotating anode x-ray'
_diffrn_source_type RIGAKU
_exptl_absorpt_coefficient_mu 0.813
_exptl_absorpt_correction_T_max 0.9453
_exptl_absorpt_correction_T_min 0.6266
_exptl_absorpt_correction_type multi-scan
_exptl_absorpt_process_details 'abscor Higashi RIGAKU'
_exptl_crystal_colour colorless
_exptl_crystal_density_diffrn 1.407
_exptl_crystal_density_method 'not measured'
_exptl_crystal_description needle
_exptl_crystal_F_000 520
_exptl_crystal_size_max 0.24
_exptl_crystal_size_mid 0.10
_exptl_crystal_size_min 0.07
_refine_diff_density_max 0.180
_refine_diff_density_min -0.209
_refine_diff_density_rms 0.052
_refine_ls_abs_structure_details 'Flack H D (1983), Acta Cryst. A39, 876-881'
_refine_ls_abs_structure_Flack -10(10)
_refine_ls_extinction_method none
_refine_ls_goodness_of_fit_ref 1.113
_refine_ls_hydrogen_treatment constr
_refine_ls_matrix_type full
_refine_ls_number_parameters 103
_refine_ls_number_reflns 590
_refine_ls_number_restraints 1
_refine_ls_restrained_S_all 1.112
_refine_ls_R_factor_all 0.0371
_refine_ls_R_factor_gt 0.0342
_refine_ls_shift/su_max 0.000
_refine_ls_shift/su_mean 0.000
_refine_ls_structure_factor_coef Fsqd
_refine_ls_weighting_details 'calc w=1/[\s^2^(Fo^2^)+(0.0658P)^2^+0.0000P] where P=(Fo^2^+2Fc^2^)/3'
_refine_ls_weighting_scheme calc
_refine_ls_wR_factor_gt 0.0892
_refine_ls_wR_factor_ref 0.0933
_reflns_number_gt 553
_reflns_number_total 590
_reflns_threshold_expression >2\s(I)
_cod_data_source_file c5cp05055c2.cif
_cod_data_source_block shelx
_cod_depositor_comments 'Adding full bibliography for 7223024--7223025.cif.'
_cod_database_code 7223024

loop_
_symmetry_equiv_pos_as_xyz
'x, y, z'
'-x, -y, z+1/2'
'-x, y, z'
'x, -y, z+1/2'
'x+1/2, y+1/2, z'
'-x+1/2, -y+1/2, z+1/2'
'-x+1/2, y+1/2, z'
'x+1/2, -y+1/2, z+1/2'

loop_
_atom_site_label
_atom_site_type_symbol
_atom_site_fract_x
_atom_site_fract_y
_atom_site_fract_z
_atom_site_U_iso_or_equiv
_atom_site_adp_type
_atom_site_occupancy
_atom_site_symmetry_multiplicity
_atom_site_calc_flag
_atom_site_refinement_flags
O1 O 0.0000 -0.0926(4) 0.17896(13) 0.0356(7) Uani 1 2 d S
H1 H 0.0000 -0.1153 0.2151 0.053 Uiso 1 2 calc SR
C2 C 0.0000 0.0829(5) 0.17112(18) 0.0288(9) Uani 1 2 d S
C3 C 0.0000 0.1497(6) 0.11371(18) 0.0371(10) Uani 1 2 d S
H3 H 0.0000 0.0703 0.0815 0.045 Uiso 1 2 calc SR
C4 C 0.0000 0.3299(6) 0.10310(18) 0.0388(11) Uani 1 2 d S
H4 H 0.0000 0.3705 0.0636 0.047 Uiso 1 2 calc SR
C5 C 0.0000 0.4538(5) 0.14878(18) 0.0311(9) Uani 1 2 d S
H5 H 0.0000 0.5769 0.1415 0.037 Uiso 1 2 calc SR
C6 C 0.0000 0.3853(5) 0.20490(16) 0.0258(8) Uani 1 2 d S
C7 C 0.0000 0.2058(5) 0.21586(16) 0.0253(8) Uani 1 2 d S
C8 C 0.0000 0.4763(5) 0.26324(15) 0.0245(8) Uani 1 2 d S
O9 O 0.0000 0.6332(4) 0.27355(12) 0.0325(7) Uani 1 2 d S
N10 N 0.0000 0.3438(4) 0.30578(14) 0.0241(7) Uani 1 2 d S
C11 C 0.0000 0.1772(4) 0.28000(17) 0.0249(8) Uani 1 2 d S
O12 O 0.0000 0.0357(3) 0.30537(13) 0.0318(6) Uani 1 2 d S
C13 C 0.0000 0.3778(5) 0.36959(15) 0.0236(8) Uani 1 2 d S
H13 H 0.0000 0.5083 0.3754 0.028 Uiso 1 2 calc SR
C14 C -0.1886(4) 0.3049(3) 0.39840(12) 0.0262(6) Uani 1 1 d .
H14A H -0.1959 0.1762 0.3918 0.039 Uiso 1 1 calc R
H14B H -0.3078 0.3595 0.3802 0.039 Uiso 1 1 calc R
C15 C -0.1877(4) 0.3430(4) 0.46447(11) 0.0298(7) Uani 1 1 d .
H15A H -0.1937 0.4718 0.4709 0.045 Uiso 1 1 calc R
H15B H -0.3075 0.2896 0.4827 0.045 Uiso 1 1 calc R
C16 C 0.0000 0.2690(5) 0.49371(18) 0.0288(8) Uani 1 2 d S
H16A H 0.0000 0.3004 0.5359 0.035 Uiso 1 2 calc SR
H16B H 0.0000 0.1390 0.4905 0.035 Uiso 1 2 calc SR

loop_
_atom_site_aniso_label
_atom_site_aniso_U_11
_atom_site_aniso_U_22
_atom_site_aniso_U_33
_atom_site_aniso_U_23
_atom_site_aniso_U_13
_atom_site_aniso_U_12
O1 0.0541(18) 0.0254(16) 0.0274(14) 0.0005(12) 0.000 0.000
C2 0.037(2) 0.020(2) 0.029(2) -0.0017(16) 0.000 0.000
C3 0.054(3) 0.034(2) 0.023(2) -0.0026(17) 0.000 0.000
C4 0.062(3) 0.034(3) 0.020(2) 0.0063(17) 0.000 0.000
C5 0.042(2) 0.027(2) 0.0244(18) 0.0045(16) 0.000 0.000
C6 0.0310(19) 0.024(2) 0.0220(19) -0.0012(16) 0.000 0.000
C7 0.0313(18) 0.021(2) 0.0238(19) 0.0002(14) 0.000 0.000
C8 0.0309(19) 0.020(2) 0.0231(18) 0.0007(13) 0.000 0.000
O9 0.0482(16) 0.0216(13) 0.0277(14) 0.0030(11) 0.000 0.000
N10 0.0363(17) 0.0161(14) 0.0199(15) -0.0002(13) 0.000 0.000
C11 0.030(2) 0.0199(19) 0.0245(18) 0.0008(15) 0.000 0.000
O12 0.0465(16) 0.0230(14) 0.0257(13) 0.0025(11) 0.000 0.000
C13 0.035(2) 0.0161(17) 0.0201(17) 0.0006(14) 0.000 0.000
C14 0.0269(14) 0.0260(14) 0.0257(13) 0.0023(10) -0.0010(10) -0.0002(11)
C15 0.0355(15) 0.0257(13) 0.0284(15) 0.0007(11) 0.0066(11) 0.0029(12)
C16 0.042(2) 0.024(2) 0.0209(16) -0.0001(15) 0.000 0.000

loop_
_atom_type_symbol
_atom_type_description
_atom_type_scat_dispersion_real
_atom_type_scat_dispersion_imag
_atom_type_scat_source
C C 0.0181 0.0000 'International Tables Vol C Tables 4.2.6.8 and 6.1.1.4'
H H 0.0000 0.0000 'International Tables Vol C Tables 4.2.6.8 and 6.1.1.4'
N N 0.0311 0.0000 'International Tables Vol C Tables 4.2.6.8 and 6.1.1.4'
O O 0.0492 0.0000 'International Tables Vol C Tables 4.2.6.8 and 6.1.1.4'

loop_
_geom_angle_atom_site_label_1
_geom_angle_atom_site_label_2
_geom_angle_atom_site_label_3
_geom_angle
_geom_angle_site_symmetry_1
_geom_angle_site_symmetry_3
C2 O1 H1 109.5 . .
O1 C2 C7 124.9(4) . .
O1 C2 C3 118.8(4) . .
C7 C2 C3 116.3(4) . .
C4 C3 C2 121.2(4) . .
C4 C3 H3 119.4 . .
C2 C3 H3 119.4 . .
C3 C4 C5 122.1(4) . .
C3 C4 H4 118.9 . .
C5 C4 H4 118.9 . .
C6 C5 C4 115.7(4) . .
C6 C5 H5 122.1 . .
C4 C5 H5 122.1 . .
C5 C6 C7 122.5(3) . .
C5 C6 C8 130.4(4) . .
C7 C6 C8 107.1(3) . .
C2 C7 C6 122.1(4) . .
C2 C7 C11 129.1(3) . .
C6 C7 C11 108.8(3) . .
O9 C8 N10 124.9(3) . .
O9 C8 C6 128.6(3) . .
N10 C8 C6 106.4(3) . .
C11 N10 C8 111.2(3) . .
C11 N10 C13 125.0(3) . .
C8 N10 C13 123.8(3) . .
O12 C11 N10 126.9(3) . .
O12 C11 C7 126.7(3) . .
N10 C11 C7 106.4(3) . .
N10 C13 C14 111.09(18) . .
N10 C13 C14 111.09(18) . 3
C14 C13 C14 111.5(3) . 3
N10 C13 H13 107.6 . .
C14 C13 H13 107.6 . .
C14 C13 H13 107.6 3 .
C13 C14 C15 110.5(2) . .
C13 C14 H14A 109.5 . .
C15 C14 H14A 109.5 . .
C13 C14 H14B 109.5 . .
C15 C14 H14B 109.5 . .
H14A C14 H14B 108.1 . .
C16 C15 C14 111.2(2) . .
C16 C15 H15A 109.4 . .
C14 C15 H15A 109.4 . .
C16 C15 H15B 109.4 . .
C14 C15 H15B 109.4 . .
H15A C15 H15B 108.0 . .
C15 C16 C15 110.5(3) 3 .
C15 C16 H16A 109.5 3 .
C15 C16 H16A 109.5 . .
C15 C16 H16B 109.5 3 .
C15 C16 H16B 109.5 . .
H16A C16 H16B 108.1 . .

loop_
_geom_bond_atom_site_label_1
_geom_bond_atom_site_label_2
_geom_bond_distance
_geom_bond_site_symmetry_2
O1 C2 1.345(5) .
O1 H1 0.8400 .
C2 C7 1.382(5) .
C2 C3 1.402(6) .
C3 C4 1.390(6) .
C3 H3 0.9500 .
C4 C5 1.402(6) .
C4 H4 0.9500 .
C5 C6 1.380(5) .
C5 H5 0.9500 .
C6 C7 1.386(5) .
C6 C8 1.498(5) .
C7 C11 1.477(5) .
C8 O9 1.215(5) .
C8 N10 1.397(5) .
N10 C11 1.395(4) .
N10 C13 1.476(5) .
C11 O12 1.220(4) .
C13 C14 1.526(3) .
C13 C14 1.526(3) 3
C13 H13 1.0000 .
C14 C15 1.532(4) .
C14 H14A 0.9900 .
C14 H14B 0.9900 .
C15 C16 1.529(4) .
C15 H15A 0.9900 .
C15 H15B 0.9900 .
C16 C15 1.529(4) 3
C16 H16A 0.9900 .
C16 H16B 0.9900 .

loop_
_geom_torsion_atom_site_label_1
_geom_torsion_atom_site_label_2
_geom_torsion_atom_site_label_3
_geom_torsion_atom_site_label_4
_geom_torsion
_geom_torsion_site_symmetry_1
_geom_torsion_site_symmetry_4
O1 C2 C3 C4 180.0 . .
C7 C2 C3 C4 0.0 . .
C2 C3 C4 C5 0.0 . .
C3 C4 C5 C6 0.0 . .
C4 C5 C6 C7 0.000(1) . .
C4 C5 C6 C8 180.0 . .
O1 C2 C7 C6 180.0 . .
C3 C2 C7 C6 0.0 . .
O1 C2 C7 C11 0.0 . .
C3 C2 C7 C11 180.0 . .
C5 C6 C7 C2 0.000(1) . .
C8 C6 C7 C2 180.0 . .
C5 C6 C7 C11 180.0 . .
C8 C6 C7 C11 0.0 . .
C5 C6 C8 O9 0.000(1) . .
C7 C6 C8 O9 180.0 . .
C5 C6 C8 N10 180.0 . .
C7 C6 C8 N10 0.0 . .
O9 C8 N10 C11 180.000(1) . .
C6 C8 N10 C11 0.0 . .
O9 C8 N10 C13 0.000(2) . .
C6 C8 N10 C13 180.000(1) . .
C8 N10 C11 O12 180.0 . .
C13 N10 C11 O12 0.000(1) . .
C8 N10 C11 C7 0.0 . .
C13 N10 C11 C7 180.0 . .
C2 C7 C11 O12 0.000(1) . .
C6 C7 C11 O12 180.0 . .
C2 C7 C11 N10 180.0 . .
C6 C7 C11 N10 0.0 . .
C11 N10 C13 C14 -62.4(2) . .
C8 N10 C13 C14 117.6(2) . .
C11 N10 C13 C14 62.4(2) . 3
C8 N10 C13 C14 -117.6(2) . 3
N10 C13 C14 C15 -179.3(2) . .
C14 C13 C14 C15 56.1(4) 3 .
C13 C14 C15 C16 -56.2(3) . .
C14 C15 C16 C15 56.5(4) . 3
